data_2210845
loop_
_publ_author_name
'Cai-Feng Ding'
'Mei-Ling Zhang'
'Xue-Mei Li'
'Shu-Sheng Zhang'

_publ_section_title Aqua(2,9-dimethyl-1,10-phenanthroline-\k^2^<i>N</i>,<i>N</i>')dinitratocobalt(II)
_journal_coeditor_code YM2013
_journal_issue 10
_journal_name_full 'Acta Crystallographica Section E'
_journal_page_first m2540
_journal_page_last m2542
_journal_paper_doi 10.1107/S1600536806036476
_journal_volume 62
_journal_year 2006
_chemical_formula_iupac '[Co (N O3)2 (C14 H12 N2) (H2 O)]'
_chemical_formula_moiety 'C14 H14 Co N4 O7'
_chemical_formula_sum 'C14 H14 Co N4 O7'
_chemical_formula_weight 409.22
_chemical_name_systematic
;
Aqua(2,9-dimethyl-1,10-phenanthroline-\k^2^N,N')dinitratocobalt(II)
;
_space_group_IT_number 14
_symmetry_cell_setting monoclinic
_symmetry_space_group_name_Hall '-P 2ybc'
_symmetry_space_group_name_H-M 'P 1 21/c 1'
_atom_sites_solution_hydrogens geom
_atom_sites_solution_primary direct
_atom_sites_solution_secondary difmap
_audit_creation_method SHELXL97
_cell_angle_alpha 90.00
_cell_angle_beta 113.287(5)
_cell_angle_gamma 90.00
_cell_formula_units_Z 4
_cell_length_a 11.1392(10)
_cell_length_b 10.8081(10)
_cell_length_c 15.0542(10)
_cell_measurement_reflns_used 2633
_cell_measurement_temperature 293(2)
_cell_measurement_theta_max 24.0
_cell_measurement_theta_min 2.4
_cell_volume 1664.8(2)
_computing_cell_refinement 'SAINT (Siemens, 1996)'
_computing_data_collection 'SMART (Siemens, 1996)'
_computing_data_reduction SAINT
_computing_molecular_graphics SHELXTL
_computing_publication_material
;
SHELXTL, PARST (Nardelli, 1995) and PLATON (Spek, 2003)
;
_computing_structure_refinement SHELXTL
_computing_structure_solution 'SHELXTL (Sheldrick, 1997)'
_diffrn_ambient_temperature 293(2)
_diffrn_detector_area_resol_mean 8.33
_diffrn_measured_fraction_theta_full 0.998
_diffrn_measured_fraction_theta_max 0.998
_diffrn_measurement_device_type 'Siemens SMART 1000 CCD area-detector'
_diffrn_measurement_method \w
_diffrn_radiation_monochromator graphite
_diffrn_radiation_source 'fine-focus sealed tube'
_diffrn_radiation_type MoK\a
_diffrn_radiation_wavelength 0.71073
_diffrn_reflns_av_R_equivalents 0.0254
_diffrn_reflns_av_sigmaI/netI 0.0297
_diffrn_reflns_limit_h_max 13
_diffrn_reflns_limit_h_min -13
_diffrn_reflns_limit_k_max 12
_diffrn_reflns_limit_k_min -13
_diffrn_reflns_limit_l_max 18
_diffrn_reflns_limit_l_min -15
_diffrn_reflns_number 9118
_diffrn_reflns_theta_full 26.03
_diffrn_reflns_theta_max 26.03
_diffrn_reflns_theta_min 1.99
_diffrn_standards_number 0
_exptl_absorpt_coefficient_mu 1.078
_exptl_absorpt_correction_T_max 0.918
_exptl_absorpt_correction_T_min 0.752
_exptl_absorpt_correction_type multi-scan
_exptl_absorpt_process_details '(SADABS; Sheldrick, 1996)'
_exptl_crystal_colour brown
_exptl_crystal_density_diffrn 1.633
_exptl_crystal_density_method 'not measured'
_exptl_crystal_description plate
_exptl_crystal_F_000 836
_exptl_crystal_size_max 0.28
_exptl_crystal_size_mid 0.20
_exptl_crystal_size_min 0.08
_refine_diff_density_max 0.397
_refine_diff_density_min -0.304
_refine_ls_extinction_method none
_refine_ls_goodness_of_fit_ref 1.031
_refine_ls_hydrogen_treatment constr
_refine_ls_matrix_type full
_refine_ls_number_parameters 235
_refine_ls_number_reflns 3287
_refine_ls_number_restraints 0
_refine_ls_restrained_S_all 1.031
_refine_ls_R_factor_all 0.0551
_refine_ls_R_factor_gt 0.0437
_refine_ls_shift/su_max 0.000
_refine_ls_shift/su_mean 0.000
_refine_ls_structure_factor_coef Fsqd
_refine_ls_weighting_details 'calc w = 1/[\s^2^(Fo^2^)+(0.0683P)^2^+0.3288P] where P=(Fo^2^+2Fc^2^)/3'
_refine_ls_weighting_scheme calc
_refine_ls_wR_factor_gt 0.1118
_refine_ls_wR_factor_ref 0.1190
_reflns_number_gt 2650
_reflns_number_total 3287
_reflns_threshold_expression I>2\s(I)
_cod_data_source_file ym2013.cif
_cod_data_source_block I
_cod_depositor_comments
;
The following automatic conversions were performed:
'_symmetry_cell_setting' value 'Monoclinic' changed to 'monoclinic'
according to '/home/saulius/struct/CIF-dictionaries/cif_core.dic'
dictionary named 'cif_core.dic' version 2.4.1 from 2010-06-29.

Automatic conversion script
Id: cif_fix_enum 1527 2010-12-29 10:47:43Z saulius 

The following automatic conversions were performed:

'_symmetry_cell_setting' value 'Monoclinic' changed to 'monoclinic'
according to /home/saulius/struct/CIF-dictionaries/cif_core.dic
dictionary named 'cif_core.dic' version 2.4.1 from 2010-06-29.

Automatic conversion script
Id: cif_fix_values 1715 2011-07-08 13:25:40Z adriana 
;
_cod_original_sg_symbol_H-M 'P 21/c'
_cod_database_code 2210845
_cod_database_fobs_code 2210845

loop_
_symmetry_equiv_pos_as_xyz
'x, y, z'
'-x, y+1/2, -z+1/2'
'-x, -y, -z'
'x, -y-1/2, z-1/2'

loop_
_atom_site_type_symbol
_atom_site_label
_atom_site_fract_x
_atom_site_fract_y
_atom_site_fract_z
_atom_site_U_iso_or_equiv
_atom_site_adp_type
_atom_site_calc_flag
_atom_site_refinement_flags
_atom_site_occupancy
Co Co1 0.31409(4) 0.28228(3) 0.53980(3) 0.04265(16) Uani d . 1
O O1W 0.3765(2) 0.27633(19) 0.42755(17) 0.0604(6) Uani d . 1
H H1W1 0.3496 0.2309 0.3801 0.072 Uiso d R 1
H H2W1 0.4196 0.3314 0.4168 0.072 Uiso d R 1
O O1 0.2112(3) 0.3756(3) 0.62011(17) 0.0905(9) Uani d . 1
O O2 0.3243(4) 0.2367(3) 0.7099(3) 0.1027(11) Uani d . 1
O O3 0.2098(2) 0.3527(2) 0.76138(15) 0.0640(6) Uani d . 1
O O4 0.6062(2) 0.4992(3) 0.65643(18) 0.0838(8) Uani d . 1
O O5 0.5106(2) 0.3218(2) 0.63445(18) 0.0722(7) Uani d . 1
O O6 0.4037(2) 0.4780(2) 0.55733(16) 0.0662(6) Uani d . 1
N N1 0.2886(2) 0.0884(2) 0.52961(16) 0.0453(6) Uani d . 1
N N2 0.1199(2) 0.2695(2) 0.43410(16) 0.0414(5) Uani d . 1
N N3 0.2491(3) 0.3223(3) 0.6986(2) 0.0570(7) Uani d . 1
N N4 0.5087(3) 0.4352(3) 0.61667(19) 0.0575(7) Uani d . 1
C C1 0.5059(3) 0.0383(3) 0.6464(3) 0.0746(10) Uani d . 1
H H1A 0.5116 0.1269 0.6486 0.112 Uiso calc R 1
H H1B 0.5710 0.0053 0.6261 0.112 Uiso calc R 1
H H1C 0.5204 0.0071 0.7096 0.112 Uiso calc R 1
C C2 0.3741(3) 0.0003(3) 0.5768(2) 0.0561(8) Uani d . 1
C C3 0.3409(4) -0.1261(3) 0.5606(3) 0.0735(10) Uani d . 1
H H3A 0.4017 -0.1862 0.5940 0.088 Uiso calc R 1
C C4 0.2218(4) -0.1601(3) 0.4971(3) 0.0742(10) Uani d . 1
H H4A 0.2007 -0.2436 0.4869 0.089 Uiso calc R 1
C C5 0.1285(3) -0.0701(3) 0.4459(2) 0.0560(8) Uani d . 1
C C6 -0.0004(4) -0.0983(3) 0.3787(3) 0.0666(9) Uani d . 1
H H6A -0.0263 -0.1805 0.3663 0.080 Uiso calc R 1
C C7 -0.0850(4) -0.0081(4) 0.3332(2) 0.0648(9) Uani d . 1
H H7A -0.1692 -0.0288 0.2905 0.078 Uiso calc R 1
C C8 -0.0486(3) 0.1190(3) 0.3490(2) 0.0520(7) Uani d . 1
C C9 -0.1311(3) 0.2179(3) 0.3025(2) 0.0646(9) Uani d . 1
H H9A -0.2159 0.2020 0.2588 0.078 Uiso calc R 1
C C10 -0.0886(3) 0.3361(4) 0.3207(2) 0.0618(8) Uani d . 1
H H10A -0.1438 0.4010 0.2890 0.074 Uiso calc R 1
C C11 0.0397(3) 0.3608(3) 0.3878(2) 0.0493(7) Uani d . 1
C C12 0.0773(3) 0.1497(3) 0.41496(19) 0.0431(6) Uani d . 1
C C13 0.1672(3) 0.0539(3) 0.4648(2) 0.0445(7) Uani d . 1
C C14 0.0896(3) 0.4911(3) 0.4076(2) 0.0601(8) Uani d . 1
H H14A 0.1777 0.4907 0.4552 0.090 Uiso calc R 1
H H14B 0.0353 0.5382 0.4312 0.090 Uiso calc R 1
H H14C 0.0876 0.5278 0.3489 0.090 Uiso calc R 1

loop_
_atom_site_aniso_label
_atom_site_aniso_U_11
_atom_site_aniso_U_22
_atom_site_aniso_U_33
_atom_site_aniso_U_12
_atom_site_aniso_U_13
_atom_site_aniso_U_23
Co1 0.0383(2) 0.0412(2) 0.0445(3) -0.00496(15) 0.01209(18) -0.00244(16)
O1W 0.0680(15) 0.0595(13) 0.0629(14) -0.0127(11) 0.0358(12) -0.0084(10)
O1 0.0813(19) 0.144(3) 0.0431(14) -0.0107(18) 0.0210(13) 0.0050(15)
O2 0.125(3) 0.0747(18) 0.138(3) 0.0110(18) 0.084(3) -0.0145(18)
O3 0.0691(15) 0.0822(16) 0.0488(13) 0.0075(12) 0.0320(12) 0.0003(11)
O4 0.0684(17) 0.0887(18) 0.0704(16) -0.0432(15) 0.0021(13) 0.0000(14)
O5 0.0640(16) 0.0641(15) 0.0710(16) -0.0193(12) 0.0082(12) 0.0101(12)
O6 0.0580(15) 0.0698(15) 0.0596(14) -0.0033(12) 0.0113(12) -0.0044(12)
N1 0.0484(15) 0.0429(13) 0.0467(14) 0.0004(10) 0.0212(12) -0.0011(10)
N2 0.0395(13) 0.0473(13) 0.0369(12) -0.0054(10) 0.0145(11) -0.0031(10)
N3 0.0577(17) 0.0647(17) 0.0521(16) -0.0223(14) 0.0254(14) -0.0146(13)
N4 0.0534(17) 0.0666(18) 0.0477(15) -0.0207(14) 0.0148(13) -0.0032(13)
C1 0.061(2) 0.064(2) 0.086(3) 0.0188(18) 0.0162(19) 0.0120(19)
C2 0.057(2) 0.0481(17) 0.068(2) 0.0069(15) 0.0301(17) 0.0016(15)
C3 0.078(3) 0.0455(18) 0.103(3) 0.0107(18) 0.043(2) 0.0078(19)
C4 0.091(3) 0.0424(18) 0.103(3) -0.0090(19) 0.054(2) -0.0086(19)
C5 0.069(2) 0.0495(17) 0.0604(19) -0.0126(16) 0.0379(17) -0.0103(14)
C6 0.077(2) 0.058(2) 0.073(2) -0.0326(18) 0.038(2) -0.0230(18)
C7 0.060(2) 0.079(2) 0.055(2) -0.0326(19) 0.0223(17) -0.0195(18)
C8 0.0460(17) 0.069(2) 0.0422(16) -0.0159(15) 0.0183(13) -0.0067(14)
C9 0.0456(19) 0.090(3) 0.0478(19) -0.0160(18) 0.0069(14) -0.0030(17)
C10 0.0471(18) 0.078(2) 0.0497(18) 0.0011(17) 0.0083(14) 0.0085(17)
C11 0.0458(17) 0.0592(18) 0.0412(16) 0.0001(14) 0.0154(13) 0.0035(13)
C12 0.0461(16) 0.0514(16) 0.0376(14) -0.0112(13) 0.0229(13) -0.0062(12)
C13 0.0513(18) 0.0458(15) 0.0432(16) -0.0100(13) 0.0261(14) -0.0074(12)
C14 0.060(2) 0.0550(18) 0.057(2) 0.0024(15) 0.0136(16) 0.0070(15)

loop_
_atom_type_symbol
_atom_type_description
_atom_type_scat_dispersion_real
_atom_type_scat_dispersion_imag
_atom_type_scat_source
C C 0.0033 0.0016 'International Tables Vol C Tables 4.2.6.8 and 6.1.1.4'
H H 0.0000 0.0000 'International Tables Vol C Tables 4.2.6.8 and 6.1.1.4'
N N 0.0061 0.0033 'International Tables Vol C Tables 4.2.6.8 and 6.1.1.4'
O O 0.0106 0.0060 'International Tables Vol C Tables 4.2.6.8 and 6.1.1.4'
Co Co 0.3494 0.9721 'International Tables Vol C Tables 4.2.6.8 and 6.1.1.4'

loop_
_geom_angle_atom_site_label_1
_geom_angle_atom_site_label_2
_geom_angle_atom_site_label_3
_geom_angle
O1W Co1 N1 89.35(8)
O1W Co1 N2 87.58(9)
N1 Co1 N2 79.24(9)
O1W Co1 O5 87.95(10)
N1 Co1 O5 108.71(10)
N2 Co1 O5 170.84(9)
O1W Co1 O1 151.17(10)
N1 Co1 O1 114.11(10)
N2 Co1 O1 81.06(9)
O5 Co1 O1 99.22(10)
O1W Co1 O6 81.50(8)
N1 Co1 O6 163.10(9)
N2 Co1 O6 114.29(9)
O5 Co1 O6 57.07(9)
O1 Co1 O6 79.26(10)
Co1 O1W H1W1 127.3
Co1 O1W H2W1 123.4
H1W1 O1W H2W1 107.7
N3 O1 Co1 104.9(2)
N4 O5 Co1 97.33(19)
N4 O6 Co1 89.02(18)
C2 N1 C13 118.7(3)
C2 N1 Co1 128.4(2)
C13 N1 Co1 112.87(19)
C11 N2 C12 119.1(2)
C11 N2 Co1 128.28(19)
C12 N2 Co1 112.60(19)
O2 N3 O3 122.0(3)
O2 N3 O1 116.5(3)
O3 N3 O1 121.5(3)
O4 N4 O6 122.7(3)
O4 N4 O5 120.7(3)
O6 N4 O5 116.6(3)
C2 C1 H1A 109.5
C2 C1 H1B 109.5
H1A C1 H1B 109.5
C2 C1 H1C 109.5
H1A C1 H1C 109.5
H1B C1 H1C 109.5
N1 C2 C3 121.0(3)
N1 C2 C1 118.5(3)
C3 C2 C1 120.5(3)
C4 C3 C2 120.3(4)
C4 C3 H3A 119.8
C2 C3 H3A 119.8
C3 C4 C5 120.5(3)
C3 C4 H4A 119.7
C5 C4 H4A 119.7
C13 C5 C4 116.6(3)
C13 C5 C6 119.4(3)
C4 C5 C6 124.0(3)
C7 C6 C5 121.0(3)
C7 C6 H6A 119.5
C5 C6 H6A 119.5
C6 C7 C8 121.3(3)
C6 C7 H7A 119.4
C8 C7 H7A 119.4
C12 C8 C9 116.6(3)
C12 C8 C7 119.1(3)
C9 C8 C7 124.3(3)
C10 C9 C8 120.7(3)
C10 C9 H9A 119.6
C8 C9 H9A 119.6
C9 C10 C11 119.9(3)
C9 C10 H10A 120.1
C11 C10 H10A 120.1
N2 C11 C10 121.0(3)
N2 C11 C14 118.3(3)
C10 C11 C14 120.7(3)
N2 C12 C8 122.6(3)
N2 C12 C13 117.5(2)
C8 C12 C13 119.8(3)
N1 C13 C5 122.9(3)
N1 C13 C12 117.7(2)
C5 C13 C12 119.4(3)
C11 C14 H14A 109.5
C11 C14 H14B 109.5
H14A C14 H14B 109.5
C11 C14 H14C 109.5
H14A C14 H14C 109.5
H14B C14 H14C 109.5

loop_
_geom_bond_atom_site_label_1
_geom_bond_atom_site_label_2
_geom_bond_distance
_geom_bond_publ_flag
Co1 O1W 2.067(2) yes
Co1 N1 2.112(2) yes
Co1 N2 2.124(2) yes
Co1 O5 2.130(2) yes
Co1 O1 2.211(3) yes
Co1 O6 2.309(2) yes
O1W H1W1 0.8199 ?
O1W H2W1 0.8201 ?
O1 N3 1.229(4) ?
O2 N3 1.214(4) ?
O3 N3 1.233(3) ?
O4 N4 1.225(3) ?
O5 N4 1.253(4) ?
O6 N4 1.247(3) ?
N1 C2 1.335(4) ?
N1 C13 1.370(4) ?
N2 C11 1.329(4) ?
N2 C12 1.370(4) ?
C1 C2 1.485(5) ?
C1 H1A 0.9600 ?
C1 H1B 0.9600 ?
C1 H1C 0.9600 ?
C2 C3 1.412(5) ?
C3 C4 1.343(5) ?
C3 H3A 0.9300 ?
C4 C5 1.410(5) ?
C4 H4A 0.9300 ?
C5 C13 1.402(4) ?
C5 C6 1.424(5) ?
C6 C7 1.341(5) ?
C6 H6A 0.9300 ?
C7 C8 1.426(5) ?
C7 H7A 0.9300 ?
C8 C12 1.401(4) ?
C8 C9 1.403(5) ?
C9 C10 1.352(5) ?
C9 H9A 0.9300 ?
C10 C11 1.411(4) ?
C10 H10A 0.9300 ?
C11 C14 1.500(4) ?
C12 C13 1.430(4) ?
C14 H14A 0.9600 ?
C14 H14B 0.9600 ?
C14 H14C 0.9600 ?

loop_
_geom_hbond_atom_site_label_D
_geom_hbond_atom_site_label_H
_geom_hbond_atom_site_label_A
_geom_hbond_site_symmetry_A
_geom_hbond_distance_DH
_geom_hbond_distance_HA
_geom_hbond_distance_DA
_geom_hbond_angle_DHA
_geom_hbond_publ_flag
O1W H1W1 O2 4_565 0.82 2.49 3.096(5) 132 yes
O1W H1W1 O3 4_565 0.82 2.06 2.825(3) 155 yes
O1W H2W1 O4 3_666 0.82 2.09 2.777(4) 140 yes
C1 H1A O5 1_555 0.96 2.12 3.071(4) 173 yes
C7 H7A O4 4_465 0.93 2.54 3.418(5) 158 yes
C14 H14A O6 1_555 0.96 2.38 3.333(4) 172 yes

loop_
_geom_torsion_atom_site_label_1
_geom_torsion_atom_site_label_2
_geom_torsion_atom_site_label_3
_geom_torsion_atom_site_label_4
_geom_torsion
O1W Co1 O1 N3 -163.77(19)
N1 Co1 O1 N3 54.3(2)
N2 Co1 O1 N3 128.2(2)
O5 Co1 O1 N3 -61.1(2)
O6 Co1 O1 N3 -114.8(2)
O1W Co1 O5 N4 80.88(19)
N1 Co1 O5 N4 169.50(18)
N2 Co1 O5 N4 20.0(7)
O1 Co1 O5 N4 -71.0(2)
O6 Co1 O5 N4 -0.32(17)
O1W Co1 O6 N4 -92.77(18)
N1 Co1 O6 N4 -34.9(4)
N2 Co1 O6 N4 -176.21(16)
O5 Co1 O6 N4 0.31(17)
O1 Co1 O6 N4 108.81(18)
O1W Co1 N1 C2 91.5(2)
N2 Co1 N1 C2 179.2(2)
O5 Co1 N1 C2 3.9(3)
O1 Co1 N1 C2 -105.8(2)
O6 Co1 N1 C2 34.6(4)
O1W Co1 N1 C13 -88.18(18)
N2 Co1 N1 C13 -0.52(17)
O5 Co1 N1 C13 -175.80(17)
O1 Co1 N1 C13 74.52(19)
O6 Co1 N1 C13 -145.1(3)
O1W Co1 N2 C11 -89.6(2)
N1 Co1 N2 C11 -179.4(2)
O5 Co1 N2 C11 -28.6(7)
O1 Co1 N2 C11 63.9(2)
O6 Co1 N2 C11 -10.0(3)
O1W Co1 N2 C12 90.93(17)
N1 Co1 N2 C12 1.13(16)
O5 Co1 N2 C12 151.8(5)
O1 Co1 N2 C12 -115.66(18)
O6 Co1 N2 C12 170.48(16)
Co1 O1 N3 O2 -1.9(3)
Co1 O1 N3 O3 179.8(2)
Co1 O6 N4 O4 179.6(3)
Co1 O6 N4 O5 -0.5(3)
Co1 O5 N4 O4 -179.5(3)
Co1 O5 N4 O6 0.5(3)
C13 N1 C2 C3 0.2(4)
Co1 N1 C2 C3 -179.5(2)
C13 N1 C2 C1 179.5(3)
Co1 N1 C2 C1 -0.1(4)
N1 C2 C3 C4 -0.2(5)
C1 C2 C3 C4 -179.6(3)
C2 C3 C4 C5 0.1(5)
C3 C4 C5 C13 0.1(5)
C3 C4 C5 C6 -178.8(3)
C13 C5 C6 C7 0.3(5)
C4 C5 C6 C7 179.2(3)
C5 C6 C7 C8 1.1(5)
C6 C7 C8 C12 -1.4(5)
C6 C7 C8 C9 178.7(3)
C12 C8 C9 C10 0.8(5)
C7 C8 C9 C10 -179.3(3)
C8 C9 C10 C11 -0.7(5)
C12 N2 C11 C10 1.0(4)
Co1 N2 C11 C10 -178.5(2)
C12 N2 C11 C14 -178.2(2)
Co1 N2 C11 C14 2.3(4)
C9 C10 C11 N2 -0.3(5)
C9 C10 C11 C14 178.8(3)
C11 N2 C12 C8 -0.8(4)
Co1 N2 C12 C8 178.79(19)
C11 N2 C12 C13 178.8(2)
Co1 N2 C12 C13 -1.6(3)
C9 C8 C12 N2 -0.1(4)
C7 C8 C12 N2 180.0(2)
C9 C8 C12 C13 -179.7(3)
C7 C8 C12 C13 0.4(4)
C2 N1 C13 C5 0.0(4)
Co1 N1 C13 C5 179.7(2)
C2 N1 C13 C12 -179.9(2)
Co1 N1 C13 C12 -0.2(3)
C4 C5 C13 N1 -0.1(4)
C6 C5 C13 N1 178.8(3)
C4 C5 C13 C12 179.8(3)
C6 C5 C13 C12 -1.3(4)
N2 C12 C13 N1 1.2(3)
C8 C12 C13 N1 -179.2(2)
N2 C12 C13 C5 -178.7(2)
C8 C12 C13 C5 0.9(4)
